data_7023351
loop_
_publ_author_name
'Becerra, Alexandra'
'Contreras, Ra\'ul'
'Carmona, Daniel'
'Lahoz, Fernando J.'
'Garc\'ia-Ordu\~na, Pilar'

_publ_section_title
;
 Half-sandwich rhodium and iridium complexes containing homochiral
 imidazolyl-imine ligands: synthesis, characterization and catalytic
 applications.
;
_journal_issue 32
_journal_name_full 'Dalton transactions (Cambridge, England : 2003)'
_journal_page_first 11640
_journal_page_last 11651
_journal_paper_doi 10.1039/c3dt51222c
_journal_volume 42
_journal_year 2013
_chemical_absolute_configuration rmad
_chemical_formula_moiety 'C23 H30 Cl Ir N3, F6 Sb'
_chemical_formula_sum 'C23 H30 Cl F6 Ir N3 Sb'
_chemical_formula_weight 811.90
_chemical_name_systematic
;
 ?
;
_space_group_IT_number 4
_symmetry_cell_setting monoclinic
_symmetry_space_group_name_Hall 'P 2yb'
_symmetry_space_group_name_H-M 'P 1 21 1'
_atom_sites_solution_hydrogens geom
_atom_sites_solution_primary direct
_atom_sites_solution_secondary difmap
_audit_creation_method SHELXL-97
_cell_angle_alpha 90.00
_cell_angle_beta 112.6350(10)
_cell_angle_gamma 90.00
_cell_formula_units_Z 4
_cell_length_a 11.7614(5)
_cell_length_b 19.2349(8)
_cell_length_c 12.7525(5)
_cell_measurement_reflns_used 16102
_cell_measurement_temperature 100(2)
_cell_measurement_theta_max 30.137
_cell_measurement_theta_min 2.266
_cell_volume 2662.77(19)
_computing_cell_refinement 'SAINT+ in APEX2 v. 2008.4 (Bruker AXS, 2008)'
_computing_data_collection 'SMART in APEX2 v. 2008.4 (Bruker AXS, 2008)'
_computing_data_reduction 'SAINT+ in APEX2 v. 2008.4 (Bruker AXS, 2008)'
_computing_molecular_graphics 'XP program, SHELXTL v6.12, Bruker2000'
_computing_publication_material ENCIFER
_computing_structure_refinement 'SHELXL-97 (Sheldrick, 2008)'
_computing_structure_solution 'SHELXS-97 (Sheldrick, 1990)'
_diffrn_ambient_temperature 100(2)
_diffrn_detector_area_resol_mean 8.26
_diffrn_measured_fraction_theta_full 1.000
_diffrn_measured_fraction_theta_max 0.931
_diffrn_measurement_device_type 'Bruker APEX DUO system'
_diffrn_measurement_method '\w rotations with narrow frames'
_diffrn_radiation_monochromator graphite
_diffrn_radiation_source 'fine-focus sealed tube'
_diffrn_radiation_type MoK\a
_diffrn_radiation_wavelength 0.71073
_diffrn_reflns_av_R_equivalents 0.0179
_diffrn_reflns_av_sigmaI/netI 0.0312
_diffrn_reflns_limit_h_max 14
_diffrn_reflns_limit_h_min -16
_diffrn_reflns_limit_k_max 26
_diffrn_reflns_limit_k_min -26
_diffrn_reflns_limit_l_max 17
_diffrn_reflns_limit_l_min -17
_diffrn_reflns_number 24028
_diffrn_reflns_theta_full 27.50
_diffrn_reflns_theta_max 30.46
_diffrn_reflns_theta_min 1.73
_diffrn_standards_decay_% 0
_exptl_absorpt_coefficient_mu 6.166
_exptl_absorpt_correction_T_max 0.437
_exptl_absorpt_correction_T_min 0.269
_exptl_absorpt_correction_type multi-scan
_exptl_absorpt_process_details
;
 SADABS: Area-Detector Absorption Correction. (1996)  Bruker-AXS 
 within SAINT+ package, v. 6.45.  
;
_exptl_crystal_colour yellow
_exptl_crystal_density_diffrn 2.025
_exptl_crystal_density_method 'not measured'
_exptl_crystal_description plate
_exptl_crystal_F_000 1552
_exptl_crystal_size_max 0.293
_exptl_crystal_size_mid 0.181
_exptl_crystal_size_min 0.103
_refine_diff_density_max 1.907
_refine_diff_density_min -0.535
_refine_diff_density_rms 0.113
_refine_ls_abs_structure_details 'Flack H D (1983), Acta Cryst. A39, 876-881'
_refine_ls_abs_structure_Flack -0.003(3)
_refine_ls_extinction_method none
_refine_ls_goodness_of_fit_ref 1.013
_refine_ls_hydrogen_treatment mixed
_refine_ls_matrix_type full
_refine_ls_number_parameters 673
_refine_ls_number_reflns 13916
_refine_ls_number_restraints 4
_refine_ls_restrained_S_all 1.013
_refine_ls_R_factor_all 0.0262
_refine_ls_R_factor_gt 0.0248
_refine_ls_shift/su_max 0.004
_refine_ls_shift/su_mean 0.000
_refine_ls_structure_factor_coef Fsqd
_refine_ls_weighting_details 'calc w=1/[\s^2^(Fo^2^)+(0.0355P)^2^+0.0000P] where P=(Fo^2^+2Fc^2^)/3'
_refine_ls_weighting_scheme calc
_refine_ls_wR_factor_gt 0.0578
_refine_ls_wR_factor_ref 0.0583
_reflns_number_gt 13362
_reflns_number_total 13916
_reflns_threshold_expression >2sigma(I)
_cod_data_source_file c3dt51222c.txt
_cod_data_source_block cmpnd_4
_cod_depositor_comments
;
The following automatic conversions were performed:

'_symmetry_cell_setting' value 'Monoclinic' changed to 'monoclinic'
according to /home/saulius/struct/CIF-dictionaries/cif_core.dic
dictionary named 'cif_core.dic' version 2.4.2 from 2011-04-26.

Automatic conversion script
Id: cif_fix_values 1891 2012-01-12 08:04:46Z andrius 
;
_cod_original_sg_symbol_H-M P21
_cod_database_code 7023351

loop_
_symmetry_equiv_pos_as_xyz
'x, y, z'
'-x, y+1/2, -z'

loop_
_atom_site_label
_atom_site_type_symbol
_atom_site_fract_x
_atom_site_fract_y
_atom_site_fract_z
_atom_site_U_iso_or_equiv
_atom_site_adp_type
_atom_site_occupancy
_atom_site_symmetry_multiplicity
_atom_site_calc_flag
_atom_site_refinement_flags
Ir1 Ir 0.164462(12) 0.737631(8) 0.951077(13) 0.02013(4) Uani 1 1 d .
Cl1 Cl 0.33988(9) 0.77146(6) 0.91275(10) 0.0299(2) Uani 1 1 d .
N1 N 0.0626(3) 0.7579(2) 0.7810(3) 0.0261(7) Uani 1 1 d .
N2 N 0.1363(3) 0.84830(19) 0.9454(3) 0.0201(7) Uani 1 1 d .
N3 N -0.0300(3) 0.8326(2) 0.6437(3) 0.0288(8) Uani 1 1 d .
C1 C 0.1942(4) 0.6291(3) 0.9790(5) 0.0319(10) Uani 1 1 d .
C2 C 0.0682(4) 0.6442(2) 0.9620(4) 0.0275(9) Uani 1 1 d .
C3 C 0.0687(4) 0.6906(2) 1.0491(4) 0.0244(8) Uani 1 1 d .
C4 C 0.1956(4) 0.7030(2) 1.1228(4) 0.0277(9) Uani 1 1 d .
C5 C 0.2712(4) 0.6636(3) 1.0815(4) 0.0306(10) Uani 1 1 d .
C6 C 0.2377(5) 0.5802(3) 0.9090(6) 0.0444(13) Uani 1 1 d .
H6A H 0.3159 0.5970 0.9080 0.067 Uiso 1 1 calc R
H6B H 0.1759 0.5782 0.8311 0.067 Uiso 1 1 calc R
H6C H 0.2494 0.5336 0.9425 0.067 Uiso 1 1 calc R
C7 C -0.0455(5) 0.6154(3) 0.8700(5) 0.0420(12) Uani 1 1 d .
H7A H -0.0813 0.5791 0.9019 0.063 Uiso 1 1 calc R
H7B H -0.0236 0.5955 0.8095 0.063 Uiso 1 1 calc R
H7C H -0.1057 0.6528 0.8387 0.063 Uiso 1 1 calc R
C8 C -0.0444(4) 0.7134(3) 1.0675(5) 0.0347(10) Uani 1 1 d .
H8A H -0.1097 0.7251 0.9942 0.052 Uiso 1 1 calc R
H8B H -0.0250 0.7544 1.1170 0.052 Uiso 1 1 calc R
H8C H -0.0725 0.6756 1.1032 0.052 Uiso 1 1 calc R
C9 C 0.2392(5) 0.7432(3) 1.2326(4) 0.0362(10) Uani 1 1 d .
H9A H 0.2515 0.7113 1.2960 0.054 Uiso 1 1 calc R
H9B H 0.1773 0.7781 1.2296 0.054 Uiso 1 1 calc R
H9C H 0.3172 0.7664 1.2438 0.054 Uiso 1 1 calc R
C10 C 0.4093(4) 0.6586(3) 1.1367(6) 0.0436(13) Uani 1 1 d .
H10A H 0.4435 0.7041 1.1673 0.065 Uiso 1 1 calc R
H10B H 0.4421 0.6439 1.0803 0.065 Uiso 1 1 calc R
H10C H 0.4323 0.6245 1.1986 0.065 Uiso 1 1 calc R
C11 C 0.0173(4) 0.7223(3) 0.6805(4) 0.0309(11) Uani 1 1 d .
C12 C -0.0404(4) 0.7674(3) 0.5958(4) 0.0335(11) Uani 1 1 d D
C13 C -0.0871(5) 0.8966(3) 0.5874(4) 0.0454(14) Uani 1 1 d .
H13A H -0.1721 0.8989 0.5831 0.068 Uiso 1 1 calc R
H13B H -0.0873 0.8976 0.5105 0.068 Uiso 1 1 calc R
H13C H -0.0406 0.9365 0.6306 0.068 Uiso 1 1 calc R
C14 C 0.0334(4) 0.8242(2) 0.7564(4) 0.0240(8) Uani 1 1 d .
C15 C 0.0767(4) 0.8739(2) 0.8458(4) 0.0235(8) Uani 1 1 d D
C16 C 0.2053(4) 0.8950(2) 1.0412(4) 0.0239(8) Uani 1 1 d .
C17 C 0.2396(4) 0.9647(3) 1.0023(4) 0.0311(10) Uani 1 1 d .
H17A H 0.2784 0.9561 0.9480 0.047 Uiso 1 1 calc R
H17B H 0.2972 0.9898 1.0683 0.047 Uiso 1 1 calc R
H17C H 0.1650 0.9926 0.9660 0.047 Uiso 1 1 calc R
C18 C 0.1365(4) 0.9068(2) 1.1191(4) 0.0239(8) Uani 1 1 d .
C19 C 0.0122(4) 0.8915(3) 1.0890(4) 0.0295(9) Uani 1 1 d .
H19 H -0.0333 0.8708 1.0174 0.035 Uiso 1 1 calc R
C20 C -0.0454(5) 0.9062(3) 1.1622(5) 0.0388(11) Uani 1 1 d .
H20 H -0.1303 0.8956 1.1407 0.047 Uiso 1 1 calc R
C21 C 0.0200(5) 0.9365(3) 1.2676(5) 0.0423(13) Uani 1 1 d .
H21 H -0.0202 0.9468 1.3177 0.051 Uiso 1 1 calc R
C22 C 0.1429(5) 0.9512(3) 1.2986(4) 0.0401(12) Uani 1 1 d .
H22 H 0.1883 0.9710 1.3710 0.048 Uiso 1 1 calc R
C23 C 0.2011(4) 0.9374(3) 1.2246(4) 0.0307(10) Uani 1 1 d .
H23 H 0.2856 0.9488 1.2460 0.037 Uiso 1 1 calc R
Ir31 Ir 0.551884(12) 0.761323(8) 0.696442(12) 0.01932(4) Uani 1 1 d .
Cl31 Cl 0.76732(9) 0.78362(6) 0.75551(10) 0.0286(2) Uani 1 1 d .
N31 N 0.6010(3) 0.71206(19) 0.8521(3) 0.0219(7) Uani 1 1 d .
N32 N 0.5560(3) 0.84313(19) 0.8081(3) 0.0204(7) Uani 1 1 d .
N33 N 0.6543(3) 0.71930(19) 1.0374(3) 0.0221(7) Uani 1 1 d .
C31 C 0.4470(4) 0.7954(3) 0.5230(4) 0.0289(9) Uani 1 1 d .
C32 C 0.3659(4) 0.7683(3) 0.5736(4) 0.0279(9) Uani 1 1 d .
C33 C 0.3956(4) 0.6975(2) 0.6035(4) 0.0271(9) Uani 1 1 d .
C34 C 0.5002(4) 0.6796(3) 0.5737(4) 0.0286(9) Uani 1 1 d .
C35 C 0.5282(4) 0.7392(3) 0.5221(4) 0.0315(9) Uani 1 1 d .
C36 C 0.4408(5) 0.8646(3) 0.4706(4) 0.0427(13) Uani 1 1 d .
H36A H 0.4124 0.8595 0.3880 0.064 Uiso 1 1 calc R
H36B H 0.5228 0.8859 0.5002 0.064 Uiso 1 1 calc R
H36C H 0.3831 0.8942 0.4890 0.064 Uiso 1 1 calc R
C37 C 0.2591(4) 0.8063(3) 0.5842(5) 0.0366(11) Uani 1 1 d .
H37A H 0.1829 0.7933 0.5210 0.055 Uiso 1 1 calc R
H37B H 0.2721 0.8566 0.5823 0.055 Uiso 1 1 calc R
H37C H 0.2528 0.7939 0.6563 0.055 Uiso 1 1 calc R
C38 C 0.3288(4) 0.6503(3) 0.6530(5) 0.0341(10) Uani 1 1 d .
H38A H 0.2971 0.6772 0.7012 0.051 Uiso 1 1 calc R
H38B H 0.3853 0.6144 0.6987 0.051 Uiso 1 1 calc R
H38C H 0.2600 0.6282 0.5916 0.051 Uiso 1 1 calc R
C39 C 0.5604(5) 0.6099(3) 0.5836(5) 0.0445(13) Uani 1 1 d .
H39A H 0.5398 0.5902 0.5076 0.067 Uiso 1 1 calc R
H39B H 0.5308 0.5788 0.6285 0.067 Uiso 1 1 calc R
H39C H 0.6500 0.6151 0.6212 0.067 Uiso 1 1 calc R
C40 C 0.6258(4) 0.7437(4) 0.4747(4) 0.0432(13) Uani 1 1 d .
H40A H 0.6931 0.7117 0.5160 0.065 Uiso 1 1 calc R
H40B H 0.6577 0.7913 0.4828 0.065 Uiso 1 1 calc R
H40C H 0.5909 0.7310 0.3940 0.065 Uiso 1 1 calc R
C41 C 0.6271(4) 0.6467(2) 0.8969(4) 0.0262(9) Uani 1 1 d D
H41 H 0.613(5) 0.6056(18) 0.853(4) 0.031 Uiso 1 1 d D
C42 C 0.6592(4) 0.6502(2) 1.0111(4) 0.0259(9) Uani 1 1 d .
H42 H 0.676(5) 0.617(3) 1.063(5) 0.031 Uiso 1 1 d .
C43 C 0.6809(4) 0.7491(2) 1.1487(3) 0.0299(10) Uani 1 1 d .
H43A H 0.7475 0.7832 1.1657 0.045 Uiso 1 1 calc R
H43B H 0.7062 0.7121 1.2060 0.045 Uiso 1 1 calc R
H43C H 0.6069 0.7721 1.1497 0.045 Uiso 1 1 calc R
C44 C 0.6182(3) 0.7549(2) 0.9383(3) 0.0198(7) Uani 1 1 d .
C45 C 0.5914(4) 0.8275(2) 0.9141(4) 0.0222(8) Uani 1 1 d .
H45 H 0.589(5) 0.860(3) 0.980(5) 0.027 Uiso 1 1 d .
C46 C 0.5240(4) 0.9164(2) 0.7711(4) 0.0238(8) Uani 1 1 d .
H46 H 0.460(5) 0.903(3) 0.690(5) 0.029 Uiso 1 1 d .
C47 C 0.4647(4) 0.9545(3) 0.8419(5) 0.0333(10) Uani 1 1 d .
H47A H 0.3980 0.9260 0.8472 0.050 Uiso 1 1 calc R
H47B H 0.4312 0.9990 0.8058 0.050 Uiso 1 1 calc R
H47C H 0.5267 0.9629 0.9183 0.050 Uiso 1 1 calc R
C48 C 0.6340(4) 0.9560(2) 0.7668(4) 0.0260(8) Uani 1 1 d .
C49 C 0.6202(6) 0.9939(3) 0.6703(5) 0.0443(13) Uani 1 1 d .
H49 H 0.5439 0.9931 0.6068 0.053 Uiso 1 1 calc R
C50 C 0.7173(6) 1.0333(3) 0.6659(5) 0.0505(16) Uani 1 1 d .
H50 H 0.7070 1.0587 0.5990 0.061 Uiso 1 1 calc R
C51 C 0.8280(5) 1.0358(3) 0.7570(6) 0.0439(13) Uani 1 1 d .
H51 H 0.8938 1.0632 0.7536 0.053 Uiso 1 1 calc R
C52 C 0.8429(4) 0.9982(3) 0.8539(5) 0.0376(11) Uani 1 1 d .
H52 H 0.9191 0.9997 0.9175 0.045 Uiso 1 1 calc R
C53 C 0.7458(4) 0.9581(3) 0.8581(4) 0.0313(10) Uani 1 1 d .
H53 H 0.7568 0.9320 0.9245 0.038 Uiso 1 1 calc R
Sb1 Sb 0.63342(3) 0.937165(15) 0.26642(2) 0.02457(6) Uani 1 1 d .
F1 F 0.5018(3) 0.87447(19) 0.2282(3) 0.0519(9) Uani 1 1 d .
F2 F 0.7658(3) 0.99768(17) 0.3049(3) 0.0412(7) Uani 1 1 d .
F3 F 0.6477(3) 0.91866(17) 0.1280(2) 0.0448(8) Uani 1 1 d .
F4 F 0.6238(4) 0.9566(2) 0.4060(3) 0.0596(11) Uani 1 1 d .
F5 F 0.7411(3) 0.86292(17) 0.3320(3) 0.0507(9) Uani 1 1 d .
F6 F 0.5234(3) 1.0082(2) 0.1978(4) 0.0680(13) Uani 1 1 d .
Sb2 Sb 0.85658(3) 0.575170(19) 0.38595(3) 0.03853(8) Uani 1 1 d .
F7 F 0.6926(3) 0.5991(2) 0.3045(5) 0.0840(16) Uani 1 1 d .
F8 F 1.0237(4) 0.5559(3) 0.4594(5) 0.0993(19) Uani 1 1 d .
F9 F 0.8643(6) 0.5511(4) 0.2484(4) 0.115(2) Uani 1 1 d .
F10 F 0.8496(5) 0.6015(3) 0.5228(4) 0.0893(16) Uani 1 1 d .
F11 F 0.8136(5) 0.4852(2) 0.4026(4) 0.0925(17) Uani 1 1 d .
F12 F 0.8972(4) 0.6677(2) 0.3692(4) 0.0810(15) Uani 1 1 d .
H11 H 0.014(6) 0.677(4) 0.678(5) 0.048(19) Uiso 1 1 d .
H12 H -0.092(4) 0.777(3) 0.521(2) 0.047(17) Uiso 1 1 d D
H15 H 0.073(5) 0.9217(12) 0.830(5) 0.048(17) Uiso 1 1 d D
H16 H 0.281(5) 0.872(3) 1.075(5) 0.041(16) Uiso 1 1 d .

loop_
_atom_site_aniso_label
_atom_site_aniso_U_11
_atom_site_aniso_U_22
_atom_site_aniso_U_33
_atom_site_aniso_U_23
_atom_site_aniso_U_13
_atom_site_aniso_U_12
Ir1 0.01753(6) 0.01745(7) 0.02672(7) -0.00361(6) 0.00998(6) -0.00153(5)
Cl1 0.0205(4) 0.0322(6) 0.0411(6) 0.0009(4) 0.0163(4) -0.0009(4)
N1 0.0200(13) 0.0291(19) 0.0304(17) -0.0100(16) 0.0111(14) -0.0037(14)
N2 0.0190(14) 0.0188(17) 0.0234(16) -0.0031(13) 0.0093(13) -0.0015(12)
N3 0.0230(16) 0.039(2) 0.0228(18) -0.0037(16) 0.0066(15) -0.0085(15)
C1 0.035(2) 0.019(2) 0.049(3) -0.001(2) 0.025(2) -0.0001(18)
C2 0.030(2) 0.020(2) 0.037(2) 0.0007(17) 0.0181(19) -0.0026(16)
C3 0.0225(17) 0.019(2) 0.033(2) 0.0025(16) 0.0127(18) -0.0022(15)
C4 0.0267(19) 0.023(2) 0.033(2) 0.0011(18) 0.0107(19) -0.0018(16)
C5 0.0236(19) 0.028(2) 0.043(3) 0.008(2) 0.016(2) 0.0030(17)
C6 0.054(3) 0.024(3) 0.069(4) -0.008(3) 0.040(3) 0.002(2)
C7 0.042(3) 0.033(3) 0.051(3) -0.009(2) 0.018(3) -0.019(2)
C8 0.030(2) 0.039(3) 0.045(3) 0.002(2) 0.025(2) 0.0043(19)
C9 0.044(2) 0.033(3) 0.027(2) -0.003(2) 0.009(2) -0.003(2)
C10 0.023(2) 0.044(3) 0.063(4) 0.013(3) 0.016(2) 0.007(2)
C11 0.0265(19) 0.035(3) 0.033(2) -0.0149(19) 0.0129(19) -0.0078(18)
C12 0.0265(19) 0.047(3) 0.028(2) -0.013(2) 0.0112(18) -0.015(2)
C13 0.046(3) 0.047(3) 0.026(2) 0.003(2) -0.005(2) -0.005(2)
C14 0.0199(17) 0.027(2) 0.0228(19) -0.0038(16) 0.0061(16) -0.0050(15)
C15 0.0235(17) 0.021(2) 0.026(2) -0.0039(16) 0.0098(17) -0.0021(15)
C16 0.0205(17) 0.022(2) 0.026(2) -0.0070(16) 0.0053(16) 0.0012(15)
C17 0.035(2) 0.026(2) 0.033(2) -0.0075(18) 0.014(2) -0.0092(18)
C18 0.0249(18) 0.021(2) 0.0248(19) 0.0001(16) 0.0084(17) 0.0063(15)
C19 0.028(2) 0.028(2) 0.034(2) 0.0029(18) 0.0136(19) 0.0051(17)
C20 0.032(2) 0.044(3) 0.046(3) 0.002(2) 0.022(2) 0.006(2)
C21 0.054(3) 0.043(3) 0.040(3) 0.007(2) 0.030(3) 0.020(3)
C22 0.049(3) 0.043(3) 0.027(2) -0.001(2) 0.012(2) 0.015(2)
C23 0.034(2) 0.030(2) 0.023(2) -0.0028(18) 0.0052(18) 0.0086(18)
Ir31 0.01725(6) 0.01979(7) 0.02038(7) 0.00126(6) 0.00667(5) -0.00086(5)
Cl31 0.0182(4) 0.0361(6) 0.0322(5) -0.0018(4) 0.0106(4) -0.0025(4)
N31 0.0198(14) 0.0177(16) 0.0275(17) 0.0003(14) 0.0084(14) -0.0011(12)
N32 0.0173(14) 0.0205(17) 0.0231(16) 0.0031(13) 0.0074(13) 0.0009(12)
N33 0.0210(14) 0.0231(19) 0.0247(17) 0.0040(13) 0.0115(14) 0.0016(12)
C31 0.028(2) 0.033(3) 0.022(2) 0.0035(18) 0.0048(17) -0.0059(18)
C32 0.0221(16) 0.031(3) 0.0261(19) 0.0025(18) 0.0048(16) -0.0038(17)
C33 0.0215(18) 0.030(2) 0.029(2) 0.0014(18) 0.0077(17) -0.0041(16)
C34 0.027(2) 0.033(3) 0.023(2) -0.0074(18) 0.0065(18) -0.0033(17)
C35 0.0261(18) 0.042(3) 0.0250(19) -0.003(2) 0.0080(16) -0.0051(19)
C36 0.053(3) 0.042(3) 0.026(2) 0.012(2) 0.007(2) -0.008(3)
C37 0.0236(19) 0.039(3) 0.041(3) 0.003(2) 0.006(2) 0.0032(19)
C38 0.030(2) 0.029(3) 0.040(3) 0.002(2) 0.011(2) -0.0062(18)
C39 0.041(3) 0.038(3) 0.050(3) -0.015(3) 0.013(3) 0.007(2)
C40 0.036(2) 0.068(4) 0.029(2) -0.007(2) 0.017(2) -0.008(3)
C41 0.0227(18) 0.020(2) 0.034(2) 0.0015(17) 0.0091(18) 0.0008(16)
C42 0.0254(19) 0.017(2) 0.033(2) 0.0051(17) 0.0083(18) 0.0005(15)
C43 0.039(2) 0.026(3) 0.0220(18) 0.0029(16) 0.0089(17) 0.0015(18)
C44 0.0173(14) 0.021(2) 0.0229(17) 0.0020(15) 0.0092(14) -0.0024(14)
C45 0.0176(16) 0.021(2) 0.029(2) 0.0025(16) 0.0096(16) 0.0004(14)
C46 0.0209(16) 0.019(2) 0.027(2) 0.0047(16) 0.0043(16) 0.0032(15)
C47 0.033(2) 0.023(2) 0.048(3) 0.006(2) 0.019(2) 0.0101(18)
C48 0.032(2) 0.0140(19) 0.033(2) 0.0012(16) 0.0130(19) 0.0007(16)
C49 0.056(3) 0.036(3) 0.032(3) 0.007(2) 0.006(2) -0.014(2)
C50 0.067(4) 0.044(3) 0.044(3) 0.000(3) 0.025(3) -0.028(3)
C51 0.047(3) 0.029(3) 0.067(4) -0.005(3) 0.035(3) -0.011(2)
C52 0.028(2) 0.031(3) 0.054(3) -0.004(2) 0.016(2) -0.0014(19)
C53 0.028(2) 0.024(2) 0.040(3) 0.0027(19) 0.011(2) -0.0015(17)
Sb1 0.02596(12) 0.02425(14) 0.02348(13) -0.00319(11) 0.00949(11) -0.00086(10)
F1 0.0399(16) 0.049(2) 0.071(2) -0.0250(18) 0.0260(17) -0.0186(14)
F2 0.0411(15) 0.0345(17) 0.0494(18) -0.0087(14) 0.0191(15) -0.0096(13)
F3 0.072(2) 0.0384(18) 0.0288(14) -0.0058(13) 0.0254(15) -0.0075(16)
F4 0.086(3) 0.062(2) 0.054(2) -0.0303(18) 0.052(2) -0.031(2)
F5 0.0569(19) 0.0292(17) 0.0404(17) 0.0005(13) -0.0097(16) 0.0047(14)
F6 0.0424(17) 0.037(2) 0.089(3) -0.0172(19) -0.0143(19) 0.0181(15)
Sb2 0.04267(17) 0.03076(18) 0.03126(16) -0.00337(13) 0.00216(14) 0.00783(14)
F7 0.0399(19) 0.048(3) 0.127(4) 0.000(3) -0.009(2) 0.0000(17)
F8 0.059(2) 0.084(4) 0.109(4) -0.029(3) -0.019(3) 0.032(2)
F9 0.130(5) 0.157(6) 0.055(3) -0.042(3) 0.032(3) -0.007(4)
F10 0.114(4) 0.091(4) 0.068(3) -0.035(3) 0.041(3) -0.028(3)
F11 0.124(4) 0.033(2) 0.086(3) 0.010(2) 0.002(3) -0.015(2)
F12 0.080(3) 0.049(3) 0.082(3) 0.010(2) -0.004(3) -0.017(2)

loop_
_atom_type_symbol
_atom_type_description
_atom_type_scat_dispersion_real
_atom_type_scat_dispersion_imag
_atom_type_scat_source
C C 0.0033 0.0016 'International Tables Vol C Tables 4.2.6.8 and 6.1.1.4'
H H 0.0000 0.0000 'International Tables Vol C Tables 4.2.6.8 and 6.1.1.4'
Cl Cl 0.1484 0.1585 'International Tables Vol C Tables 4.2.6.8 and 6.1.1.4'
F F 0.0171 0.0103 'International Tables Vol C Tables 4.2.6.8 and 6.1.1.4'
Ir Ir -1.4442 7.9887 'International Tables Vol C Tables 4.2.6.8 and 6.1.1.4'
N N 0.0061 0.0033 'International Tables Vol C Tables 4.2.6.8 and 6.1.1.4'
Sb Sb -0.5866 1.5461 'International Tables Vol C Tables 4.2.6.8 and 6.1.1.4'

loop_
_geom_angle_atom_site_label_1
_geom_angle_atom_site_label_2
_geom_angle_atom_site_label_3
_geom_angle
N1 Ir1 C1 110.59(19)
N1 Ir1 N2 76.07(14)
C1 Ir1 N2 172.52(17)
N1 Ir1 C2 96.76(17)
C1 Ir1 C2 39.35(17)
N2 Ir1 C2 138.48(15)
N1 Ir1 C3 117.45(15)
C1 Ir1 C3 65.38(17)
N2 Ir1 C3 108.85(15)
C2 Ir1 C3 38.37(17)
N1 Ir1 C4 156.15(15)
C1 Ir1 C4 65.05(19)
N2 Ir1 C4 107.48(15)
C2 Ir1 C4 64.53(17)
C3 Ir1 C4 38.73(16)
N1 Ir1 C5 148.40(18)
C1 Ir1 C5 38.9(2)
N2 Ir1 C5 135.03(17)
C2 Ir1 C5 64.47(17)
C3 Ir1 C5 64.15(16)
C4 Ir1 C5 37.84(18)
N1 Ir1 Cl1 86.09(10)
C1 Ir1 Cl1 101.71(13)
N2 Ir1 Cl1 81.82(9)
C2 Ir1 Cl1 139.20(12)
C3 Ir1 Cl1 155.59(12)
C4 Ir1 Cl1 117.68(12)
C5 Ir1 Cl1 92.58(12)
C14 N1 C11 106.7(4)
C14 N1 Ir1 114.9(3)
C11 N1 Ir1 138.4(4)
C15 N2 C16 119.9(4)
C15 N2 Ir1 115.4(3)
C16 N2 Ir1 122.9(3)
C14 N3 C12 106.4(4)
C14 N3 C13 126.0(4)
C12 N3 C13 127.2(4)
C5 C1 C2 107.2(4)
C5 C1 C6 125.9(4)
C2 C1 C6 126.7(5)
C5 C1 Ir1 72.8(3)
C2 C1 Ir1 71.5(3)
C6 C1 Ir1 125.6(4)
C3 C2 C1 108.3(4)
C3 C2 C7 125.1(4)
C1 C2 C7 126.6(5)
C3 C2 Ir1 71.5(2)
C1 C2 Ir1 69.1(3)
C7 C2 Ir1 126.0(4)
C2 C3 C4 107.7(4)
C2 C3 C8 124.5(4)
C4 C3 C8 127.3(4)
C2 C3 Ir1 70.1(2)
C4 C3 Ir1 70.9(2)
C8 C3 Ir1 130.8(3)
C5 C4 C3 108.0(4)
C5 C4 C9 125.7(4)
C3 C4 C9 125.8(4)
C5 C4 Ir1 71.2(3)
C3 C4 Ir1 70.4(3)
C9 C4 Ir1 129.9(3)
C4 C5 C1 108.7(4)
C4 C5 C10 125.4(5)
C1 C5 C10 125.9(5)
C4 C5 Ir1 71.0(3)
C1 C5 Ir1 68.4(3)
C10 C5 Ir1 126.8(3)
C1 C6 H6A 109.5
C1 C6 H6B 109.5
H6A C6 H6B 109.5
C1 C6 H6C 109.5
H6A C6 H6C 109.5
H6B C6 H6C 109.5
C2 C7 H7A 109.5
C2 C7 H7B 109.5
H7A C7 H7B 109.5
C2 C7 H7C 109.5
H7A C7 H7C 109.5
H7B C7 H7C 109.5
C3 C8 H8A 109.5
C3 C8 H8B 109.5
H8A C8 H8B 109.5
C3 C8 H8C 109.5
H8A C8 H8C 109.5
H8B C8 H8C 109.5
C4 C9 H9A 109.5
C4 C9 H9B 109.5
H9A C9 H9B 109.5
C4 C9 H9C 109.5
H9A C9 H9C 109.5
H9B C9 H9C 109.5
C5 C10 H10A 109.5
C5 C10 H10B 109.5
H10A C10 H10B 109.5
C5 C10 H10C 109.5
H10A C10 H10C 109.5
H10B C10 H10C 109.5
C12 C11 N1 108.9(4)
C12 C11 H11 128(4)
N1 C11 H11 122(4)
C11 C12 N3 107.3(4)
C11 C12 H12 151(4)
N3 C12 H12 101(4)
N3 C13 H13A 109.5
N3 C13 H13B 109.5
H13A C13 H13B 109.5
N3 C13 H13C 109.5
H13A C13 H13C 109.5
H13B C13 H13C 109.5
N1 C14 N3 110.7(4)
N1 C14 C15 118.4(4)
N3 C14 C15 130.8(4)
N2 C15 C14 115.1(4)
N2 C15 H15 123(4)
C14 C15 H15 121(4)
N2 C16 C18 111.6(3)
N2 C16 C17 113.1(4)
C18 C16 C17 110.6(4)
N2 C16 H16 103(4)
C18 C16 H16 115(4)
C17 C16 H16 103(4)
C16 C17 H17A 109.5
C16 C17 H17B 109.5
H17A C17 H17B 109.5
C16 C17 H17C 109.5
H17A C17 H17C 109.5
H17B C17 H17C 109.5
C19 C18 C23 118.6(4)
C19 C18 C16 123.7(4)
C23 C18 C16 117.6(4)
C20 C19 C18 120.5(5)
C20 C19 H19 119.7
C18 C19 H19 119.7
C19 C20 C21 120.5(5)
C19 C20 H20 119.8
C21 C20 H20 119.8
C22 C21 C20 119.5(5)
C22 C21 H21 120.2
C20 C21 H21 120.2
C21 C22 C23 120.3(5)
C21 C22 H22 119.9
C23 C22 H22 119.9
C22 C23 C18 120.6(5)
C22 C23 H23 119.7
C18 C23 H23 119.7
N31 Ir31 N32 76.63(14)
N31 Ir31 C34 105.15(17)
N32 Ir31 C34 165.89(15)
N31 Ir31 C33 97.53(16)
N32 Ir31 C33 126.23(15)
C34 Ir31 C33 39.90(17)
N31 Ir31 C32 123.86(15)
N32 Ir31 C32 101.39(16)
C34 Ir31 C32 65.75(18)
C33 Ir31 C32 38.64(18)
N31 Ir31 C35 140.31(19)
N32 Ir31 C35 142.82(18)
C34 Ir31 C35 38.54(19)
C33 Ir31 C35 65.04(17)
C32 Ir31 C35 64.73(17)
N31 Ir31 C31 162.02(15)
N32 Ir31 C31 108.51(16)
C34 Ir31 C31 65.62(18)
C33 Ir31 C31 65.29(17)
C32 Ir31 C31 38.87(17)
C35 Ir31 C31 38.81(19)
N31 Ir31 Cl31 84.78(10)
N32 Ir31 Cl31 84.68(9)
C34 Ir31 Cl31 109.37(13)
C33 Ir31 Cl31 148.81(13)
C32 Ir31 Cl31 151.35(12)
C35 Ir31 Cl31 93.48(11)
C31 Ir31 Cl31 112.57(12)
C44 N31 C41 106.7(4)
C44 N31 Ir31 114.1(3)
C41 N31 Ir31 139.2(3)
C45 N32 C46 119.7(4)
C45 N32 Ir31 116.6(3)
C46 N32 Ir31 123.7(3)
C44 N33 C42 106.7(4)
C44 N33 C43 125.9(4)
C42 N33 C43 127.3(4)
C32 C31 C35 106.7(4)
C32 C31 C36 127.1(5)
C35 C31 C36 126.0(5)
C32 C31 Ir31 69.5(2)
C35 C31 Ir31 70.5(3)
C36 C31 Ir31 129.8(3)
C33 C32 C31 109.3(4)
C33 C32 C37 124.8(4)
C31 C32 C37 125.8(5)
C33 C32 Ir31 70.6(2)
C31 C32 Ir31 71.6(2)
C37 C32 Ir31 128.0(3)
C32 C33 C34 107.5(4)
C32 C33 C38 125.6(4)
C34 C33 C38 126.9(4)
C32 C33 Ir31 70.7(2)
C34 C33 Ir31 69.6(2)
C38 C33 Ir31 126.4(3)
C35 C34 C33 107.4(4)
C35 C34 C39 125.0(5)
C33 C34 C39 127.3(5)
C35 C34 Ir31 72.2(3)
C33 C34 Ir31 70.6(3)
C39 C34 Ir31 127.2(3)
C34 C35 C31 109.1(4)
C34 C35 C40 125.8(5)
C31 C35 C40 125.0(5)
C34 C35 Ir31 69.2(3)
C31 C35 Ir31 70.7(3)
C40 C35 Ir31 126.0(3)
C31 C36 H36A 109.5
C31 C36 H36B 109.5
H36A C36 H36B 109.5
C31 C36 H36C 109.5
H36A C36 H36C 109.5
H36B C36 H36C 109.5
C32 C37 H37A 109.5
C32 C37 H37B 109.5
H37A C37 H37B 109.5
C32 C37 H37C 109.5
H37A C37 H37C 109.5
H37B C37 H37C 109.5
C33 C38 H38A 109.5
C33 C38 H38B 109.5
H38A C38 H38B 109.5
C33 C38 H38C 109.5
H38A C38 H38C 109.5
H38B C38 H38C 109.5
C34 C39 H39A 109.5
C34 C39 H39B 109.5
H39A C39 H39B 109.5
C34 C39 H39C 109.5
H39A C39 H39C 109.5
H39B C39 H39C 109.5
C35 C40 H40A 109.5
C35 C40 H40B 109.5
H40A C40 H40B 109.5
C35 C40 H40C 109.5
H40A C40 H40C 109.5
H40B C40 H40C 109.5
C42 C41 N31 109.1(4)
C42 C41 H41 126(3)
N31 C41 H41 124(3)
C41 C42 N33 106.8(4)
C41 C42 H42 131(4)
N33 C42 H42 122(4)
N33 C43 H43A 109.5
N33 C43 H43B 109.5
H43A C43 H43B 109.5
N33 C43 H43C 109.5
H43A C43 H43C 109.5
H43B C43 H43C 109.5
N31 C44 N33 110.7(4)
N31 C44 C45 118.3(4)
N33 C44 C45 130.9(4)
N32 C45 C44 114.1(4)
N32 C45 H45 126(3)
C44 C45 H45 119(3)
N32 C46 C48 111.7(3)
N32 C46 C47 112.6(4)
C48 C46 C47 111.8(4)
N32 C46 H46 95(3)
C48 C46 H46 112(3)
C47 C46 H46 113(3)
C46 C47 H47A 109.5
C46 C47 H47B 109.5
H47A C47 H47B 109.5
C46 C47 H47C 109.5
H47A C47 H47C 109.5
H47B C47 H47C 109.5
C53 C48 C49 118.7(5)
C53 C48 C46 122.2(4)
C49 C48 C46 119.1(4)
C48 C49 C50 120.4(5)
C48 C49 H49 119.8
C50 C49 H49 119.8
C51 C50 C49 120.8(5)
C51 C50 H50 119.6
C49 C50 H50 119.6
C50 C51 C52 119.4(5)
C50 C51 H51 120.3
C52 C51 H51 120.3
C51 C52 C53 119.9(5)
C51 C52 H52 120.0
C53 C52 H52 120.0
C48 C53 C52 120.8(5)
C48 C53 H53 119.6
C52 C53 H53 119.6
F2 Sb1 F6 91.40(17)
F2 Sb1 F4 88.54(15)
F6 Sb1 F4 90.8(2)
F2 Sb1 F3 89.91(14)
F6 Sb1 F3 89.69(19)
F4 Sb1 F3 178.37(16)
F2 Sb1 F1 178.84(15)
F6 Sb1 F1 89.73(18)
F4 Sb1 F1 91.70(16)
F3 Sb1 F1 89.84(15)
F2 Sb1 F5 90.34(15)
F6 Sb1 F5 177.92(15)
F4 Sb1 F5 90.35(18)
F3 Sb1 F5 89.16(16)
F1 Sb1 F5 88.53(16)
F11 Sb2 F10 92.0(3)
F11 Sb2 F9 89.4(3)
F10 Sb2 F9 178.6(3)
F11 Sb2 F8 92.2(3)
F10 Sb2 F8 90.1(3)
F9 Sb2 F8 90.0(3)
F11 Sb2 F7 91.5(2)
F10 Sb2 F7 92.6(3)
F9 Sb2 F7 87.2(3)
F8 Sb2 F7 175.3(3)
F11 Sb2 F12 178.7(3)
F10 Sb2 F12 87.4(3)
F9 Sb2 F12 91.3(3)
F8 Sb2 F12 88.9(2)
F7 Sb2 F12 87.5(2)

loop_
_geom_bond_atom_site_label_1
_geom_bond_atom_site_label_2
_geom_bond_distance
Ir1 N1 2.071(4)
Ir1 C1 2.124(5)
Ir1 N2 2.151(4)
Ir1 C2 2.156(4)
Ir1 C3 2.175(4)
Ir1 C4 2.181(5)
Ir1 C5 2.183(5)
Ir1 Cl1 2.3864(10)
N1 C14 1.327(6)
N1 C11 1.367(6)
N2 C15 1.289(6)
N2 C16 1.482(5)
N3 C14 1.349(6)
N3 C12 1.379(7)
N3 C13 1.454(7)
C1 C5 1.435(7)
C1 C2 1.442(6)
C1 C6 1.515(7)
C2 C3 1.424(6)
C2 C7 1.505(7)
C3 C4 1.444(6)
C3 C8 1.503(6)
C4 C5 1.415(7)
C4 C9 1.507(7)
C5 C10 1.504(6)
C6 H6A 0.9800
C6 H6B 0.9800
C6 H6C 0.9800
C7 H7A 0.9800
C7 H7B 0.9800
C7 H7C 0.9800
C8 H8A 0.9800
C8 H8B 0.9800
C8 H8C 0.9800
C9 H9A 0.9800
C9 H9B 0.9800
C9 H9C 0.9800
C10 H10A 0.9800
C10 H10B 0.9800
C10 H10C 0.9800
C11 C12 1.348(8)
C11 H11 0.87(7)
C12 H12 0.92(2)
C13 H13A 0.9800
C13 H13B 0.9800
C13 H13C 0.9800
C14 C15 1.423(6)
C15 H15 0.94(2)
C16 C18 1.520(6)
C16 C17 1.535(7)
C16 H16 0.93(6)
C17 H17A 0.9800
C17 H17B 0.9800
C17 H17C 0.9800
C18 C19 1.394(6)
C18 C23 1.394(6)
C19 C20 1.377(7)
C19 H19 0.9500
C20 C21 1.393(8)
C20 H20 0.9500
C21 C22 1.374(8)
C21 H21 0.9500
C22 C23 1.388(7)
C22 H22 0.9500
C23 H23 0.9500
Ir31 N31 2.071(4)
Ir31 N32 2.110(4)
Ir31 C34 2.135(5)
Ir31 C33 2.148(4)
Ir31 C32 2.149(4)
Ir31 C35 2.174(4)
Ir31 C31 2.178(4)
Ir31 Cl31 2.3880(10)
N31 C44 1.325(5)
N31 C41 1.366(6)
N32 C45 1.287(6)
N32 C46 1.489(5)
N33 C44 1.354(5)
N33 C42 1.377(6)
N33 C43 1.449(5)
C31 C32 1.440(6)
C31 C35 1.446(7)
C31 C36 1.477(7)
C32 C33 1.422(7)
C32 C37 1.503(7)
C33 C34 1.461(6)
C33 C38 1.490(6)
C34 C35 1.423(7)
C34 C39 1.498(7)
C35 C40 1.492(6)
C36 H36A 0.9800
C36 H36B 0.9800
C36 H36C 0.9800
C37 H37A 0.9800
C37 H37B 0.9800
C37 H37C 0.9800
C38 H38A 0.9800
C38 H38B 0.9800
C38 H38C 0.9800
C39 H39A 0.9800
C39 H39B 0.9800
C39 H39C 0.9800
C40 H40A 0.9800
C40 H40B 0.9800
C40 H40C 0.9800
C41 C42 1.358(7)
C41 H41 0.946(19)
C42 H42 0.89(6)
C43 H43A 0.9800
C43 H43B 0.9800
C43 H43C 0.9800
C44 C45 1.439(6)
C45 H45 1.06(5)
C46 C48 1.519(6)
C46 C47 1.524(7)
C46 H46 1.05(5)
C47 H47A 0.9800
C47 H47B 0.9800
C47 H47C 0.9800
C48 C53 1.381(6)
C48 C49 1.385(7)
C49 C50 1.390(8)
C49 H49 0.9500
C50 C51 1.372(9)
C50 H50 0.9500
C51 C52 1.383(8)
C51 H51 0.9500
C52 C53 1.396(7)
C52 H52 0.9500
C53 H53 0.9500
Sb1 F2 1.852(3)
Sb1 F6 1.854(3)
Sb1 F4 1.864(3)
Sb1 F3 1.870(3)
Sb1 F1 1.873(3)
Sb1 F5 1.878(3)
Sb2 F11 1.838(4)
Sb2 F10 1.849(5)
Sb2 F9 1.850(5)
Sb2 F8 1.860(4)
Sb2 F7 1.862(4)
Sb2 F12 1.876(4)

loop_
_geom_torsion_atom_site_label_1
_geom_torsion_atom_site_label_2
_geom_torsion_atom_site_label_3
_geom_torsion_atom_site_label_4
_geom_torsion
C1 Ir1 N1 C14 176.4(3)
N2 Ir1 N1 C14 -0.1(3)
C2 Ir1 N1 C14 138.3(3)
C3 Ir1 N1 C14 104.2(3)
C4 Ir1 N1 C14 101.7(5)
C5 Ir1 N1 C14 -171.2(3)
Cl1 Ir1 N1 C14 -82.6(3)
C1 Ir1 N1 C11 -6.7(5)
N2 Ir1 N1 C11 176.9(5)
C2 Ir1 N1 C11 -44.7(4)
C3 Ir1 N1 C11 -78.8(5)
C4 Ir1 N1 C11 -81.3(6)
C5 Ir1 N1 C11 5.8(6)
Cl1 Ir1 N1 C11 94.4(4)
N1 Ir1 N2 C15 -1.9(3)
C2 Ir1 N2 C15 -86.3(4)
C3 Ir1 N2 C15 -116.5(3)
C4 Ir1 N2 C15 -157.3(3)
C5 Ir1 N2 C15 171.6(3)
Cl1 Ir1 N2 C15 86.1(3)
N1 Ir1 N2 C16 -166.7(3)
C2 Ir1 N2 C16 108.8(3)
C3 Ir1 N2 C16 78.6(3)
C4 Ir1 N2 C16 37.8(3)
C5 Ir1 N2 C16 6.7(4)
Cl1 Ir1 N2 C16 -78.8(3)
N1 Ir1 C1 C5 169.6(2)
C2 Ir1 C1 C5 -115.5(4)
C3 Ir1 C1 C5 -78.7(3)
C4 Ir1 C1 C5 -35.9(3)
Cl1 Ir1 C1 C5 79.4(3)
N1 Ir1 C1 C2 -74.9(3)
C3 Ir1 C1 C2 36.7(3)
C4 Ir1 C1 C2 79.6(3)
C5 Ir1 C1 C2 115.5(4)
Cl1 Ir1 C1 C2 -165.1(3)
N1 Ir1 C1 C6 47.5(5)
C2 Ir1 C1 C6 122.4(6)
C3 Ir1 C1 C6 159.1(5)
C4 Ir1 C1 C6 -158.0(5)
C5 Ir1 C1 C6 -122.2(5)
Cl1 Ir1 C1 C6 -42.7(5)
C5 C1 C2 C3 3.4(5)
C6 C1 C2 C3 177.8(5)
Ir1 C1 C2 C3 -61.1(3)
C5 C1 C2 C7 -175.5(5)
C6 C1 C2 C7 -1.1(8)
Ir1 C1 C2 C7 120.0(5)
C5 C1 C2 Ir1 64.5(3)
C6 C1 C2 Ir1 -121.1(5)
N1 Ir1 C2 C3 -126.7(3)
C1 Ir1 C2 C3 118.8(4)
N2 Ir1 C2 C3 -50.1(4)
C4 Ir1 C2 C3 37.8(3)
C5 Ir1 C2 C3 79.9(3)
Cl1 Ir1 C2 C3 141.4(2)
N1 Ir1 C2 C1 114.5(3)
N2 Ir1 C2 C1 -169.0(3)
C3 Ir1 C2 C1 -118.8(4)
C4 Ir1 C2 C1 -81.0(3)
C5 Ir1 C2 C1 -38.9(3)
Cl1 Ir1 C2 C1 22.6(4)
N1 Ir1 C2 C7 -6.3(4)
C1 Ir1 C2 C7 -120.8(5)
N2 Ir1 C2 C7 70.3(5)
C3 Ir1 C2 C7 120.4(5)
C4 Ir1 C2 C7 158.2(5)
C5 Ir1 C2 C7 -159.7(5)
Cl1 Ir1 C2 C7 -98.2(4)
C1 C2 C3 C4 -1.6(5)
C7 C2 C3 C4 177.3(5)
Ir1 C2 C3 C4 -61.2(3)
C1 C2 C3 C8 -173.9(4)
C7 C2 C3 C8 5.0(8)
Ir1 C2 C3 C8 126.5(5)
C1 C2 C3 Ir1 59.6(3)
C7 C2 C3 Ir1 -121.5(5)
N1 Ir1 C3 C2 63.7(3)
C1 Ir1 C3 C2 -37.7(3)
N2 Ir1 C3 C2 147.5(2)
C4 Ir1 C3 C2 -117.9(4)
C5 Ir1 C3 C2 -80.8(3)
Cl1 Ir1 C3 C2 -99.7(3)
N1 Ir1 C3 C4 -178.4(2)
C1 Ir1 C3 C4 80.2(3)
N2 Ir1 C3 C4 -94.7(3)
C2 Ir1 C3 C4 117.9(4)
C5 Ir1 C3 C4 37.0(3)
Cl1 Ir1 C3 C4 18.2(5)
N1 Ir1 C3 C8 -55.2(5)
C1 Ir1 C3 C8 -156.6(5)
N2 Ir1 C3 C8 28.5(5)
C2 Ir1 C3 C8 -118.9(5)
C4 Ir1 C3 C8 123.2(6)
C5 Ir1 C3 C8 160.2(5)
Cl1 Ir1 C3 C8 141.4(4)
C2 C3 C4 C5 -0.8(5)
C8 C3 C4 C5 171.2(5)
Ir1 C3 C4 C5 -61.5(3)
C2 C3 C4 C9 -173.6(4)
C8 C3 C4 C9 -1.6(8)
Ir1 C3 C4 C9 125.7(5)
C2 C3 C4 Ir1 60.8(3)
C8 C3 C4 Ir1 -127.3(5)
N1 Ir1 C4 C5 121.5(4)
C1 Ir1 C4 C5 36.8(3)
N2 Ir1 C4 C5 -143.5(3)
C2 Ir1 C4 C5 80.5(3)
C3 Ir1 C4 C5 118.0(4)
Cl1 Ir1 C4 C5 -53.7(3)
N1 Ir1 C4 C3 3.5(5)
C1 Ir1 C4 C3 -81.1(3)
N2 Ir1 C4 C3 98.6(3)
C2 Ir1 C4 C3 -37.4(3)
C5 Ir1 C4 C3 -118.0(4)
Cl1 Ir1 C4 C3 -171.6(2)
N1 Ir1 C4 C9 -117.3(5)
C1 Ir1 C4 C9 158.0(5)
N2 Ir1 C4 C9 -22.3(5)
C2 Ir1 C4 C9 -158.3(5)
C3 Ir1 C4 C9 -120.8(5)
C5 Ir1 C4 C9 121.2(5)
Cl1 Ir1 C4 C9 67.5(4)
C3 C4 C5 C1 2.9(5)
C9 C4 C5 C1 175.7(5)
Ir1 C4 C5 C1 -58.1(3)
C3 C4 C5 C10 -176.8(4)
C9 C4 C5 C10 -4.0(8)
Ir1 C4 C5 C10 122.2(5)
C3 C4 C5 Ir1 61.1(3)
C9 C4 C5 Ir1 -126.2(5)
C2 C1 C5 C4 -3.9(6)
C6 C1 C5 C4 -178.3(5)
Ir1 C1 C5 C4 59.8(3)
C2 C1 C5 C10 175.8(5)
C6 C1 C5 C10 1.4(8)
Ir1 C1 C5 C10 -120.5(5)
C2 C1 C5 Ir1 -63.7(3)
C6 C1 C5 Ir1 121.9(5)
N1 Ir1 C5 C4 -138.8(3)
C1 Ir1 C5 C4 -120.0(4)
N2 Ir1 C5 C4 53.4(3)
C2 Ir1 C5 C4 -80.7(3)
C3 Ir1 C5 C4 -37.9(3)
Cl1 Ir1 C5 C4 134.4(3)
N1 Ir1 C5 C1 -18.8(4)
N2 Ir1 C5 C1 173.5(2)
C2 Ir1 C5 C1 39.4(3)
C3 Ir1 C5 C1 82.2(3)
C4 Ir1 C5 C1 120.0(4)
Cl1 Ir1 C5 C1 -105.5(2)
N1 Ir1 C5 C10 100.6(5)
C1 Ir1 C5 C10 119.4(6)
N2 Ir1 C5 C10 -67.1(5)
C2 Ir1 C5 C10 158.8(5)
C3 Ir1 C5 C10 -158.4(5)
C4 Ir1 C5 C10 -120.5(6)
Cl1 Ir1 C5 C10 13.9(5)
C14 N1 C11 C12 -0.8(5)
Ir1 N1 C11 C12 -177.9(3)
N1 C11 C12 N3 0.7(5)
C14 N3 C12 C11 -0.4(5)
C13 N3 C12 C11 -174.0(5)
C11 N1 C14 N3 0.5(5)
Ir1 N1 C14 N3 178.4(3)
C11 N1 C14 C15 -176.0(4)
Ir1 N1 C14 C15 1.9(5)
C12 N3 C14 N1 -0.1(5)
C13 N3 C14 N1 173.7(4)
C12 N3 C14 C15 175.9(4)
C13 N3 C14 C15 -10.3(8)
C16 N2 C15 C14 168.7(4)
Ir1 N2 C15 C14 3.3(5)
N1 C14 C15 N2 -3.5(6)
N3 C14 C15 N2 -179.3(4)
C15 N2 C16 C18 102.9(4)
Ir1 N2 C16 C18 -92.9(4)
C15 N2 C16 C17 -22.6(5)
Ir1 N2 C16 C17 141.6(3)
N2 C16 C18 C19 -15.9(6)
C17 C16 C18 C19 110.9(5)
N2 C16 C18 C23 166.8(4)
C17 C16 C18 C23 -66.3(5)
C23 C18 C19 C20 -0.1(7)
C16 C18 C19 C20 -177.4(5)
C18 C19 C20 C21 -0.2(8)
C19 C20 C21 C22 -0.4(9)
C20 C21 C22 C23 1.2(9)
C21 C22 C23 C18 -1.5(8)
C19 C18 C23 C22 0.9(7)
C16 C18 C23 C22 178.4(5)
N32 Ir31 N31 C44 -4.7(3)
C34 Ir31 N31 C44 -170.2(3)
C33 Ir31 N31 C44 -130.2(3)
C32 Ir31 N31 C44 -99.6(3)
C35 Ir31 N31 C44 170.2(3)
C31 Ir31 N31 C44 -113.6(6)
Cl31 Ir31 N31 C44 81.1(3)
N32 Ir31 N31 C41 178.8(4)
C34 Ir31 N31 C41 13.2(5)
C33 Ir31 N31 C41 53.3(5)
C32 Ir31 N31 C41 83.9(5)
C35 Ir31 N31 C41 -6.3(5)
C31 Ir31 N31 C41 69.8(7)
Cl31 Ir31 N31 C41 -95.4(4)
N31 Ir31 N32 C45 3.8(3)
C34 Ir31 N32 C45 102.8(7)
C33 Ir31 N32 C45 93.4(3)
C32 Ir31 N32 C45 126.2(3)
C35 Ir31 N32 C45 -170.8(3)
C31 Ir31 N32 C45 165.9(3)
Cl31 Ir31 N32 C45 -82.1(3)
N31 Ir31 N32 C46 -177.9(3)
C34 Ir31 N32 C46 -78.9(8)
C33 Ir31 N32 C46 -88.3(3)
C32 Ir31 N32 C46 -55.5(3)
C35 Ir31 N32 C46 7.4(4)
C31 Ir31 N32 C46 -15.9(3)
Cl31 Ir31 N32 C46 96.2(3)
N31 Ir31 C31 C32 18.8(7)
N32 Ir31 C31 C32 -85.2(3)
C34 Ir31 C31 C32 81.0(3)
C33 Ir31 C31 C32 36.9(3)
C35 Ir31 C31 C32 117.2(4)
Cl31 Ir31 C31 C32 -177.1(2)
N31 Ir31 C31 C35 -98.4(6)
N32 Ir31 C31 C35 157.6(3)
C34 Ir31 C31 C35 -36.2(3)
C33 Ir31 C31 C35 -80.3(3)
C32 Ir31 C31 C35 -117.2(4)
Cl31 Ir31 C31 C35 65.7(3)
N31 Ir31 C31 C36 140.6(5)
N32 Ir31 C31 C36 36.6(5)
C34 Ir31 C31 C36 -157.2(5)
C33 Ir31 C31 C36 158.7(5)
C32 Ir31 C31 C36 121.8(6)
C35 Ir31 C31 C36 -121.0(6)
Cl31 Ir31 C31 C36 -55.4(5)
C35 C31 C32 C33 0.1(5)
C36 C31 C32 C33 174.0(5)
Ir31 C31 C32 C33 -60.9(3)
C35 C31 C32 C37 -174.9(4)
C36 C31 C32 C37 -0.9(8)
Ir31 C31 C32 C37 124.1(5)
C35 C31 C32 Ir31 61.0(3)
C36 C31 C32 Ir31 -125.1(5)
N31 Ir31 C32 C33 -54.1(3)
N32 Ir31 C32 C33 -135.5(3)
C34 Ir31 C32 C33 38.4(3)
C35 Ir31 C32 C33 81.0(3)
C31 Ir31 C32 C33 119.0(4)
Cl31 Ir31 C32 C33 124.6(3)
N31 Ir31 C32 C31 -173.1(3)
N32 Ir31 C32 C31 105.4(3)
C34 Ir31 C32 C31 -80.7(3)
C33 Ir31 C32 C31 -119.0(4)
C35 Ir31 C32 C31 -38.0(3)
Cl31 Ir31 C32 C31 5.6(5)
N31 Ir31 C32 C37 65.4(5)
N32 Ir31 C32 C37 -16.0(5)
C34 Ir31 C32 C37 157.9(5)
C33 Ir31 C32 C37 119.5(5)
C35 Ir31 C32 C37 -159.5(5)
C31 Ir31 C32 C37 -121.5(6)
Cl31 Ir31 C32 C37 -115.9(4)
C31 C32 C33 C34 1.4(5)
C37 C32 C33 C34 176.5(4)
Ir31 C32 C33 C34 -60.1(3)
C31 C32 C33 C38 -177.0(4)
C37 C32 C33 C38 -1.9(7)
Ir31 C32 C33 C38 121.5(5)
C31 C32 C33 Ir31 61.5(3)
C37 C32 C33 Ir31 -123.4(4)
N31 Ir31 C33 C32 137.3(3)
N32 Ir31 C33 C32 58.4(3)
C34 Ir31 C33 C32 -118.1(4)
C35 Ir31 C33 C32 -80.1(3)
C31 Ir31 C33 C32 -37.2(3)
Cl31 Ir31 C33 C32 -130.4(3)
N31 Ir31 C33 C34 -104.6(3)
N32 Ir31 C33 C34 176.4(2)
C32 Ir31 C33 C34 118.1(4)
C35 Ir31 C33 C34 38.0(3)
C31 Ir31 C33 C34 80.9(3)
Cl31 Ir31 C33 C34 -12.3(4)
N31 Ir31 C33 C38 16.8(4)
N32 Ir31 C33 C38 -62.2(5)
C34 Ir31 C33 C38 121.4(5)
C32 Ir31 C33 C38 -120.5(5)
C35 Ir31 C33 C38 159.4(5)
C31 Ir31 C33 C38 -157.7(5)
Cl31 Ir31 C33 C38 109.1(4)
C32 C33 C34 C35 -2.4(5)
C38 C33 C34 C35 175.9(4)
Ir31 C33 C34 C35 -63.3(3)
C32 C33 C34 C39 -176.6(5)
C38 C33 C34 C39 1.7(8)
Ir31 C33 C34 C39 122.5(5)
C32 C33 C34 Ir31 60.8(3)
C38 C33 C34 Ir31 -120.8(5)
N31 Ir31 C34 C35 -160.0(2)
N32 Ir31 C34 C35 104.6(7)
C33 Ir31 C34 C35 116.5(4)
C32 Ir31 C34 C35 79.3(3)
C31 Ir31 C34 C35 36.5(3)
Cl31 Ir31 C34 C35 -70.2(3)
N31 Ir31 C34 C33 83.6(3)
N32 Ir31 C34 C33 -11.9(8)
C32 Ir31 C34 C33 -37.2(3)
C35 Ir31 C34 C33 -116.5(4)
C31 Ir31 C34 C33 -80.0(3)
Cl31 Ir31 C34 C33 173.3(2)
N31 Ir31 C34 C39 -39.1(5)
N32 Ir31 C34 C39 -134.5(6)
C33 Ir31 C34 C39 -122.7(6)
C32 Ir31 C34 C39 -159.8(5)
C35 Ir31 C34 C39 120.9(6)
C31 Ir31 C34 C39 157.3(5)
Cl31 Ir31 C34 C39 50.6(5)
C33 C34 C35 C31 2.5(5)
C39 C34 C35 C31 176.9(4)
Ir31 C34 C35 C31 -59.7(3)
C33 C34 C35 C40 -177.7(4)
C39 C34 C35 C40 -3.4(7)
Ir31 C34 C35 C40 120.1(4)
C33 C34 C35 Ir31 62.2(3)
C39 C34 C35 Ir31 -123.5(5)
C32 C31 C35 C34 -1.6(5)
C36 C31 C35 C34 -175.7(4)
Ir31 C31 C35 C34 58.8(3)
C32 C31 C35 C40 178.6(4)
C36 C31 C35 C40 4.6(7)
Ir31 C31 C35 C40 -121.0(4)
C32 C31 C35 Ir31 -60.4(3)
C36 C31 C35 Ir31 125.6(5)
N31 Ir31 C35 C34 31.2(4)
N32 Ir31 C35 C34 -157.0(2)
C33 Ir31 C35 C34 -39.3(3)
C32 Ir31 C35 C34 -82.2(3)
C31 Ir31 C35 C34 -120.3(4)
Cl31 Ir31 C35 C34 117.2(2)
N31 Ir31 C35 C31 151.4(3)
N32 Ir31 C35 C31 -36.8(4)
C34 Ir31 C35 C31 120.3(4)
C33 Ir31 C35 C31 81.0(3)
C32 Ir31 C35 C31 38.1(3)
Cl31 Ir31 C35 C31 -122.6(2)
N31 Ir31 C35 C40 -88.7(6)
N32 Ir31 C35 C40 83.1(6)
C34 Ir31 C35 C40 -119.9(6)
C33 Ir31 C35 C40 -159.2(6)
C32 Ir31 C35 C40 157.9(6)
C31 Ir31 C35 C40 119.8(6)
Cl31 Ir31 C35 C40 -2.7(5)
C44 N31 C41 C42 0.6(5)
Ir31 N31 C41 C42 177.3(3)
N31 C41 C42 N33 -0.8(5)
C44 N33 C42 C41 0.7(5)
C43 N33 C42 C41 -180.0(4)
C41 N31 C44 N33 -0.2(4)
Ir31 N31 C44 N33 -177.8(2)
C41 N31 C44 C45 -177.1(3)
Ir31 N31 C44 C45 5.2(4)
C42 N33 C44 N31 -0.3(4)
C43 N33 C44 N31 -179.7(4)
C42 N33 C44 C45 176.2(4)
C43 N33 C44 C45 -3.2(7)
C46 N32 C45 C44 179.4(3)
Ir31 N32 C45 C44 -2.2(4)
N31 C44 C45 N32 -2.0(5)
N33 C44 C45 N32 -178.3(4)
C45 N32 C46 C48 92.5(5)
Ir31 N32 C46 C48 -85.7(4)
C45 N32 C46 C47 -34.3(5)
Ir31 N32 C46 C47 147.5(3)
N32 C46 C48 C53 -52.5(6)
C47 C46 C48 C53 74.7(5)
N32 C46 C48 C49 130.8(5)
C47 C46 C48 C49 -102.0(5)
C53 C48 C49 C50 0.1(9)
C46 C48 C49 C50 176.9(5)
C48 C49 C50 C51 -0.6(10)
C49 C50 C51 C52 0.5(10)
C50 C51 C52 C53 0.1(9)
C49 C48 C53 C52 0.6(8)
C46 C48 C53 C52 -176.2(5)
C51 C52 C53 C48 -0.7(8)
